data_2234602
loop_
_publ_author_name
'Tiritiris, Ioannis'
'Kantlehner, Willi'

_publ_section_title
;
 1-Methyl-1,3-diazinan-2-one
;
_journal_coeditor_code FK2059
_journal_issue 5
_journal_name_full 'Acta Crystallographica Section E'
_journal_page_first o1478
_journal_paper_doi 10.1107/S1600536812016522
_journal_volume 68
_journal_year 2012
_chemical_formula_iupac 'C5 H10 N2 O'
_chemical_formula_moiety 'C5 H10 N2 O'
_chemical_formula_sum 'C5 H10 N2 O'
_chemical_formula_weight 114.15
_chemical_name_common
;
1-Methyl-3,4,5,6-tetrahydropyrimidin-2-one
;
_chemical_name_systematic
;
1-Methyl-1,3-diazinan-2-one
;
_space_group_IT_number 61
_symmetry_cell_setting orthorhombic
_symmetry_space_group_name_Hall '-P 2ac 2ab'
_symmetry_space_group_name_H-M 'P b c a'
_atom_sites_solution_hydrogens difmap
_atom_sites_solution_primary direct
_atom_sites_solution_secondary difmap
_audit_creation_method SHELXL97
_cell_angle_alpha 90.00
_cell_angle_beta 90.00
_cell_angle_gamma 90.00
_cell_formula_units_Z 8
_cell_length_a 5.8479(2)
_cell_length_b 13.3438(6)
_cell_length_c 15.0883(8)
_cell_measurement_reflns_used 1677
_cell_measurement_temperature 100(2)
_cell_measurement_theta_max 28.28
_cell_measurement_theta_min 0.41
_cell_volume 1177.39(9)
_computing_cell_refinement 'SCALEPACK (Otwinowski & Minor, 1997)'
_computing_data_collection 'COLLECT (Hooft, 2004)'
_computing_data_reduction 'SCALEPACK (Otwinowski & Minor, 1997)'
_computing_molecular_graphics 'DIAMOND (Brandenburg & Putz, 2005)'
_computing_publication_material 'SHELXL97 (Sheldrick, 2008)'
_computing_structure_refinement 'SHELXL97 (Sheldrick, 2008)'
_computing_structure_solution 'SHELXS97 (Sheldrick, 2008)'
_diffrn_ambient_temperature 100(2)
_diffrn_measured_fraction_theta_full 0.994
_diffrn_measured_fraction_theta_max 0.994
_diffrn_measurement_device_type 'Bruker--Nonius KappaCCD'
_diffrn_measurement_method '\f scans, and \w scans'
_diffrn_radiation_monochromator graphite
_diffrn_radiation_source 'sealed tube'
_diffrn_radiation_type MoK\a
_diffrn_radiation_wavelength 0.71073
_diffrn_reflns_av_R_equivalents 0.0238
_diffrn_reflns_av_sigmaI/netI 0.0305
_diffrn_reflns_limit_h_max 7
_diffrn_reflns_limit_h_min -7
_diffrn_reflns_limit_k_max 17
_diffrn_reflns_limit_k_min -17
_diffrn_reflns_limit_l_max 19
_diffrn_reflns_limit_l_min -19
_diffrn_reflns_number 2628
_diffrn_reflns_theta_full 28.17
_diffrn_reflns_theta_max 28.17
_diffrn_reflns_theta_min 2.70
_diffrn_standards_interval_count 0
_diffrn_standards_interval_time 0
_diffrn_standards_number 0
_exptl_absorpt_coefficient_mu 0.092
_exptl_absorpt_correction_type none
_exptl_crystal_colour colourless
_exptl_crystal_density_diffrn 1.288
_exptl_crystal_density_method 'not measured'
_exptl_crystal_description lath-shaped
_exptl_crystal_F_000 496
_exptl_crystal_size_max 0.19
_exptl_crystal_size_mid 0.15
_exptl_crystal_size_min 0.11
_refine_diff_density_max 0.267
_refine_diff_density_min -0.179
_refine_ls_extinction_coef 0.023(3)
_refine_ls_extinction_expression Fc^*^=kFc[1+0.001xFc^2^\l^3^/sin(2\q)]^-1/4^
_refine_ls_extinction_method 'SHELXL97 (Sheldrick, 2008)'
_refine_ls_goodness_of_fit_ref 1.028
_refine_ls_hydrogen_treatment mixed
_refine_ls_matrix_type full
_refine_ls_number_parameters 79
_refine_ls_number_reflns 1434
_refine_ls_number_restraints 0
_refine_ls_restrained_S_all 1.028
_refine_ls_R_factor_all 0.0486
_refine_ls_R_factor_gt 0.0367
_refine_ls_shift/su_max 0.000
_refine_ls_shift/su_mean 0.000
_refine_ls_structure_factor_coef Fsqd
_refine_ls_weighting_details 'calc w=1/[\s^2^(Fo^2^)+(0.0424P)^2^+0.4078P] where P=(Fo^2^+2Fc^2^)/3'
_refine_ls_weighting_scheme calc
_refine_ls_wR_factor_gt 0.0858
_refine_ls_wR_factor_ref 0.0923
_reflns_number_gt 1190
_reflns_number_total 1434
_reflns_threshold_expression I>2\s(I)
_cod_data_source_file fk2059.cif
_cod_data_source_block I
_cod_database_code 2234602
_cod_database_fobs_code 2234602

loop_
_symmetry_equiv_pos_as_xyz
'x, y, z'
'-x+1/2, -y, z+1/2'
'x+1/2, -y+1/2, -z'
'-x, y+1/2, -z+1/2'
'-x, -y, -z'
'x-1/2, y, -z-1/2'
'-x-1/2, y-1/2, z'
'x, -y-1/2, z-1/2'

loop_
_atom_site_type_symbol
_atom_site_label
_atom_site_fract_x
_atom_site_fract_y
_atom_site_fract_z
_atom_site_U_iso_or_equiv
_atom_site_adp_type
_atom_site_calc_flag
_atom_site_refinement_flags
_atom_site_occupancy
_atom_site_symmetry_multiplicity
O O1 0.13599(13) 0.58154(5) 0.07922(5) 0.0178(2) Uani d . 1 1
N N1 0.21849(16) 0.41809(6) 0.05287(6) 0.0162(2) Uani d . 1 1
H H1 0.108(3) 0.4198(11) 0.0134(10) 0.032(4) Uiso d . 1 1
N N2 0.44922(16) 0.51361(6) 0.14565(6) 0.0147(2) Uani d . 1 1
C C1 0.26381(18) 0.50789(7) 0.09125(6) 0.0127(2) Uani d . 1 1
C C2 0.3761(2) 0.33384(7) 0.05379(7) 0.0170(2) Uani d . 1 1
H H2A 0.4901 0.3415 0.0058 0.020 Uiso calc R 1 1
H H2B 0.2913 0.2706 0.0439 0.020 Uiso calc R 1 1
C C3 0.4956(2) 0.33051(8) 0.14262(7) 0.0203(3) Uani d . 1 1
H H3A 0.6120 0.2766 0.1427 0.024 Uiso calc R 1 1
H H3B 0.3834 0.3162 0.1901 0.024 Uiso calc R 1 1
C C4 0.6091(2) 0.43089(8) 0.15938(8) 0.0209(3) Uani d . 1 1
H H4A 0.6673 0.4330 0.2210 0.025 Uiso calc R 1 1
H H4B 0.7411 0.4387 0.1189 0.025 Uiso calc R 1 1
C C5 0.5230(2) 0.60977(8) 0.18066(7) 0.0182(3) Uani d . 1 1
H H5A 0.4106 0.6613 0.1650 0.027 Uiso calc R 1 1
H H5B 0.6719 0.6274 0.1553 0.027 Uiso calc R 1 1
H H5C 0.5362 0.6055 0.2453 0.027 Uiso calc R 1 1

loop_
_atom_site_aniso_label
_atom_site_aniso_U_11
_atom_site_aniso_U_22
_atom_site_aniso_U_33
_atom_site_aniso_U_12
_atom_site_aniso_U_13
_atom_site_aniso_U_23
O1 0.0179(4) 0.0130(4) 0.0226(4) 0.0039(3) -0.0052(3) -0.0015(3)
N1 0.0153(5) 0.0118(4) 0.0213(5) 0.0022(4) -0.0052(4) -0.0026(3)
N2 0.0148(5) 0.0120(4) 0.0173(4) 0.0003(4) -0.0034(3) 0.0002(3)
C1 0.0131(5) 0.0122(4) 0.0128(4) -0.0013(4) 0.0008(4) 0.0015(4)
C2 0.0195(5) 0.0118(5) 0.0196(5) 0.0036(4) -0.0003(4) -0.0011(4)
C3 0.0260(6) 0.0142(5) 0.0206(5) 0.0071(5) -0.0023(5) 0.0023(4)
C4 0.0193(6) 0.0195(5) 0.0241(6) 0.0063(5) -0.0066(5) -0.0012(4)
C5 0.0196(5) 0.0160(5) 0.0190(5) -0.0038(4) -0.0034(4) -0.0010(4)

loop_
_atom_type_symbol
_atom_type_description
_atom_type_scat_dispersion_real
_atom_type_scat_dispersion_imag
_atom_type_scat_source
C C 0.0033 0.0016 'International Tables Vol C Tables 4.2.6.8 and 6.1.1.4'
N N 0.0061 0.0033 'International Tables Vol C Tables 4.2.6.8 and 6.1.1.4'
O O 0.0106 0.0060 'International Tables Vol C Tables 4.2.6.8 and 6.1.1.4'
H H 0.0000 0.0000 'International Tables Vol C Tables 4.2.6.8 and 6.1.1.4'

loop_
_geom_angle_atom_site_label_1
_geom_angle_atom_site_label_2
_geom_angle_atom_site_label_3
_geom_angle
C1 N1 C2 123.71(9)
C1 N1 H1 114.2(9)
C2 N1 H1 119.6(10)
C1 N2 C5 120.32(8)
C1 N2 C4 123.54(9)
C5 N2 C4 115.18(9)
O1 C1 N1 121.08(10)
O1 C1 N2 121.36(9)
N1 C1 N2 117.52(9)
N1 C2 C3 108.92(8)
N1 C2 H2A 109.9
C3 C2 H2A 109.9
N1 C2 H2B 109.9
C3 C2 H2B 109.9
H2A C2 H2B 108.3
C2 C3 C4 108.92(8)
C2 C3 H3A 109.9
C4 C3 H3A 109.9
C2 C3 H3B 109.9
C4 C3 H3B 109.9
H3A C3 H3B 108.3
N2 C4 C3 111.31(9)
N2 C4 H4A 109.4
C3 C4 H4A 109.4
N2 C4 H4B 109.4
C3 C4 H4B 109.4
H4A C4 H4B 108.0
N2 C5 H5A 109.5
N2 C5 H5B 109.5
H5A C5 H5B 109.5
N2 C5 H5C 109.5
H5A C5 H5C 109.5
H5B C5 H5C 109.5

loop_
_geom_bond_atom_site_label_1
_geom_bond_atom_site_label_2
_geom_bond_distance
O1 C1 1.2480(13)
N1 C1 1.3570(13)
N1 C2 1.4537(13)
N1 H1 0.881(18)
N2 C1 1.3620(14)
N2 C5 1.4532(13)
N2 C4 1.4614(14)
C2 C3 1.5123(15)
C2 H2A 0.9900
C2 H2B 0.9900
C3 C4 1.5162(16)
C3 H3A 0.9900
C3 H3B 0.9900
C4 H4A 0.9900
C4 H4B 0.9900
C5 H5A 0.9800
C5 H5B 0.9800
C5 H5C 0.9800

loop_
_geom_hbond_atom_site_label_D
_geom_hbond_atom_site_label_H
_geom_hbond_atom_site_label_A
_geom_hbond_site_symmetry_A
_geom_hbond_distance_DH
_geom_hbond_distance_HA
_geom_hbond_distance_DA
_geom_hbond_angle_DHA
_geom_hbond_publ_flag
N1 H1 O1 5_565 0.88(2) 2.00(2) 2.8750(10) 177(2) y

loop_
_geom_torsion_atom_site_label_1
_geom_torsion_atom_site_label_2
_geom_torsion_atom_site_label_3
_geom_torsion_atom_site_label_4
_geom_torsion
C2 N1 C1 O1 170.94(10)
C2 N1 C1 N2 -11.24(15)
C5 N2 C1 O1 -9.34(16)
C4 N2 C1 O1 -177.57(10)
C5 N2 C1 N1 172.84(9)
C4 N2 C1 N1 4.62(15)
C1 N1 C2 C3 37.71(14)
N1 C2 C3 C4 -55.31(12)
C1 N2 C4 C3 -25.76(14)
C5 N2 C4 C3 165.46(9)
C2 C3 C4 N2 50.42(12)

loop_
_cod_related_entry_id
_cod_related_entry_database
_cod_related_entry_code
1 ChemSpider 10301983
